data_7713721
loop_
_publ_author_name
'Vr\'ana, Jan'
'Ruzickova, Zdenka'
'R\%u\<zi\<cka, Ale\<s'
'Dost\'al, Libor'

_publ_section_title
;
 Synthesis and reactivity of alkali metal aluminates bearing
 bis(organoamido)phosphane ligand
;
_journal_name_full 'Dalton Transactions'
_journal_paper_doi 10.1039/D3DT01859H
_journal_year 2023
_chemical_formula_moiety 'C18 H35 Al Cl N2 P Si'
_chemical_formula_sum 'C18 H35 Al Cl N2 P Si'
_chemical_formula_weight 400.97
_space_group_crystal_system monoclinic
_space_group_IT_number 14
_space_group_name_Hall '-P 2ybc'
_space_group_name_H-M_alt 'P 1 21/c 1'
_atom_sites_solution_hydrogens difmap
_audit_creation_method SHELXL-2017/1
_audit_update_record
;
2023-03-07 deposited with the CCDC.	2023-07-27 downloaded from the CCDC.
;
_cell_angle_alpha 90
_cell_angle_beta 131.264(7)
_cell_angle_gamma 90
_cell_formula_units_Z 8
_cell_length_a 18.4470(11)
_cell_length_b 12.0001(17)
_cell_length_c 27.7450(8)
_cell_measurement_reflns_used 80116
_cell_measurement_temperature 150(1)
_cell_measurement_theta_max 27.5
_cell_measurement_theta_min 1
_cell_volume 4616.7(9)
_computing_cell_refinement 'COLLECT and DENZO'
_computing_data_collection 'COLLECT (Hooft, 1998) and DENZO (Otwinowski & Minor, 1997)'
_computing_data_reduction 'COLLECT and DENZO'
_computing_molecular_graphics 'PLATON (Spek, 2003)'
_computing_publication_material 'SHELXL-97 (Sheldrick, 2008)'
_computing_structure_refinement 'SHELXL-2017/1 (Sheldrick, 2017)'
_computing_structure_solution 'SIR92 (Altomare et al., 1994)'
_diffrn_ambient_temperature 150(1)
_diffrn_detector_area_resol_mean 9.091
_diffrn_measured_fraction_theta_full 0.996
_diffrn_measured_fraction_theta_max 0.994
_diffrn_measurement_device_type 'Bruker Nonius KappaCCD area detector'
_diffrn_measurement_method '\f and \w scans to fill the Ewald sphere'
_diffrn_radiation_monochromator graphite
_diffrn_radiation_source 'fine-focus sealed tube'
_diffrn_radiation_type MoK\a
_diffrn_radiation_wavelength 0.71073
_diffrn_reflns_av_R_equivalents 0.0377
_diffrn_reflns_av_unetI/netI 0.0206
_diffrn_reflns_Laue_measured_fraction_full 0.996
_diffrn_reflns_Laue_measured_fraction_max 0.994
_diffrn_reflns_limit_h_max 23
_diffrn_reflns_limit_h_min -23
_diffrn_reflns_limit_k_max 15
_diffrn_reflns_limit_k_min -15
_diffrn_reflns_limit_l_max 36
_diffrn_reflns_limit_l_min -36
_diffrn_reflns_number 80116
_diffrn_reflns_point_group_measured_fraction_full 0.996
_diffrn_reflns_point_group_measured_fraction_max 0.994
_diffrn_reflns_theta_full 25.242
_diffrn_reflns_theta_max 27.499
_diffrn_reflns_theta_min 1.953
_diffrn_standards_number 0
_exptl_absorpt_coefficient_mu 0.328
_exptl_absorpt_correction_T_max 0.940
_exptl_absorpt_correction_T_min 0.869
_exptl_absorpt_correction_type integration
_exptl_absorpt_process_details
;
Gaussian integration (Coppens, 1970)
;
_exptl_crystal_colour colourless
_exptl_crystal_density_diffrn 1.154
_exptl_crystal_description block
_exptl_crystal_F_000 1728
_exptl_crystal_size_max 0.59
_exptl_crystal_size_mid 0.28
_exptl_crystal_size_min 0.27
_refine_diff_density_max 0.579
_refine_diff_density_min -0.550
_refine_diff_density_rms 0.057
_refine_ls_extinction_method none
_refine_ls_goodness_of_fit_ref 1.114
_refine_ls_hydrogen_treatment constr
_refine_ls_matrix_type full
_refine_ls_number_parameters 433
_refine_ls_number_reflns 10534
_refine_ls_number_restraints 0
_refine_ls_restrained_S_all 1.114
_refine_ls_R_factor_all 0.0543
_refine_ls_R_factor_gt 0.0383
_refine_ls_shift/su_max 0.001
_refine_ls_shift/su_mean 0.000
_refine_ls_structure_factor_coef Fsqd
_refine_ls_weighting_details 'w=1/[\s^2^(Fo^2^)+(0.0433P)^2^+3.8782P] where P=(Fo^2^+2Fc^2^)/3'
_refine_ls_weighting_scheme calc
_refine_ls_wR_factor_gt 0.0954
_refine_ls_wR_factor_ref 0.1105
_reflns_Friedel_coverage 0.000
_reflns_number_gt 8578
_reflns_number_total 10534
_reflns_threshold_expression 'I > 2\s(I)'
_cod_data_source_file d3dt01859h2.cif
_cod_data_source_block ld150216Al1_CCDC1
_cod_original_sg_symbol_H-M 'P 21/c'
_cod_database_code 7713721
_shelx_shelxl_version_number 2017/1
_shelx_space_group_comment
;
The symmetry employed for this shelxl refinement is uniquely defined
by the following loop, which should always be used as a source of
symmetry information in preference to the above space-group names.
They are only intended as comments.
;

loop_
_space_group_symop_operation_xyz
'x, y, z'
'-x, y+1/2, -z+1/2'
'-x, -y, -z'
'x, -y-1/2, z-1/2'

loop_
_atom_site_label
_atom_site_type_symbol
_atom_site_fract_x
_atom_site_fract_y
_atom_site_fract_z
_atom_site_U_iso_or_equiv
_atom_site_adp_type
_atom_site_occupancy
_atom_site_site_symmetry_order
_atom_site_calc_flag
_atom_site_refinement_flags_posn
_atom_site_refinement_flags_adp
_atom_site_refinement_flags_occupancy
_atom_site_disorder_assembly
_atom_site_disorder_group
P1 P 0.72989(3) 0.19865(4) 0.63557(2) 0.01599(10) Uani 1 1 d . . . . .
P2 P 0.77960(3) -0.20404(4) 0.38086(2) 0.01684(10) Uani 1 1 d . . . . .
Al2 Al 0.71636(4) -0.37914(4) 0.39896(3) 0.01977(12) Uani 1 1 d . . . . .
Al1 Al 0.76951(4) 0.37043(4) 0.59940(3) 0.01842(11) Uani 1 1 d . . . . .
Si2 Si 0.87273(4) -0.21084(4) 0.35346(3) 0.02589(12) Uani 1 1 d . . . . .
Cl2 Cl 0.79969(5) -0.13131(5) 0.26642(3) 0.04569(15) Uani 1 1 d . . . . .
Cl1 Cl 0.76635(6) 0.14186(6) 0.77471(3) 0.05301(18) Uani 1 1 d . . . . .
Si1 Si 0.66695(4) 0.20929(4) 0.68405(3) 0.02839(13) Uani 1 1 d . . . . .
N2 N 0.66722(10) 0.26899(12) 0.56913(7) 0.0187(3) Uani 1 1 d . . . . .
N4 N 0.68029(10) -0.27486(12) 0.33378(7) 0.0198(3) Uani 1 1 d . . . . .
N3 N 0.82444(10) -0.28003(12) 0.44335(7) 0.0190(3) Uani 1 1 d . . . . .
N1 N 0.82689(10) 0.27136(12) 0.67040(7) 0.0180(3) Uani 1 1 d . . . . .
C1 C 0.74372(12) 0.05403(14) 0.62456(8) 0.0195(3) Uani 1 1 d . . . . .
C101 C 0.76028(12) -0.06150(15) 0.39107(8) 0.0200(3) Uani 1 1 d . . . . .
C6 C 0.73122(13) -0.03512(15) 0.65052(9) 0.0237(4) Uani 1 1 d . . . . .
H6 H 0.716575 -0.021847 0.676302 0.028 Uiso 1 1 d R U . . .
C115 C 0.88201(16) -0.36065(16) 0.34277(11) 0.0314(4) Uani 1 1 d . . . . .
115A H 0.905028 -0.369130 0.320449 0.038 Uiso 1 1 d R U . . .
115B H 0.819648 -0.394740 0.318339 0.038 Uiso 1 1 d R U . . .
115C H 0.926148 -0.395900 0.383989 0.038 Uiso 1 1 d R U . . .
C107 C 0.91712(13) -0.27683(16) 0.51000(9) 0.0256(4) Uani 1 1 d . . . . .
C2 C 0.76749(14) 0.03251(16) 0.58722(9) 0.0266(4) Uani 1 1 d . . . . .
H2 H 0.778179 0.091389 0.570785 0.032 Uiso 1 1 d R U . . .
C18 C 0.75248(15) 0.52424(16) 0.61430(10) 0.0310(4) Uani 1 1 d . . . . .
H18A H 0.719216 0.524057 0.630055 0.037 Uiso 1 1 d R U . . .
H18B H 0.715416 0.565187 0.574795 0.037 Uiso 1 1 d R U . . .
H18C H 0.814456 0.558747 0.645325 0.037 Uiso 1 1 d R U . . .
C5 C 0.74062(13) -0.14370(16) 0.63822(10) 0.0277(4) Uani 1 1 d . . . . .
H5 H 0.732377 -0.203058 0.655759 0.033 Uiso 1 1 d R U . . .
C17 C 0.81899(16) 0.35830(19) 0.55481(11) 0.0345(5) Uani 1 1 d . . . . .
H17A H 0.880606 0.394403 0.579626 0.041 Uiso 1 1 d R U . . .
H17B H 0.774546 0.393373 0.513556 0.041 Uiso 1 1 d R U . . .
H17C H 0.825736 0.281073 0.549387 0.041 Uiso 1 1 d R U . . .
C4 C 0.76196(14) -0.16396(16) 0.60000(10) 0.0306(4) Uani 1 1 d . . . . .
H4 H 0.767204 -0.236853 0.591225 0.037 Uiso 1 1 d R U . . .
C117 C 0.74060(17) -0.53195(16) 0.38754(11) 0.0326(5) Uani 1 1 d . . . . .
117A H 0.778248 -0.530198 0.375022 0.039 Uiso 1 1 d R U . . .
117B H 0.680248 -0.568429 0.354862 0.039 Uiso 1 1 d R U . . .
117C H 0.775108 -0.572018 0.427152 0.039 Uiso 1 1 d R U . . .
C16 C 0.65461(18) 0.35880(17) 0.69249(13) 0.0376(5) Uani 1 1 d . . . . .
H16A H 0.606475 0.391242 0.650848 0.045 Uiso 1 1 d R U . . .
H16B H 0.715244 0.395452 0.713848 0.045 Uiso 1 1 d R U . . .
H16C H 0.635715 0.367552 0.717278 0.045 Uiso 1 1 d R U . . .
C106 C 0.79175(14) 0.03102(16) 0.37931(10) 0.0280(4) Uani 1 1 d . . . . .
H106 H 0.823816 0.021601 0.364205 0.034 Uiso 1 1 d R U . . .
C11 C 0.56587(13) 0.26026(16) 0.50899(9) 0.0269(4) Uani 1 1 d . . . . .
C102 C 0.71074(15) -0.04559(16) 0.41242(9) 0.0267(4) Uani 1 1 d . . . . .
H102 H 0.688379 -0.106861 0.419818 0.032 Uiso 1 1 d R U . . .
C118 C 0.64169(17) -0.3711(2) 0.42645(12) 0.0381(5) Uani 1 1 d . . . . .
118A H 0.674806 -0.411530 0.465831 0.046 Uiso 1 1 d R U . . .
118B H 0.579086 -0.403300 0.394001 0.046 Uiso 1 1 d R U . . .
118C H 0.634756 -0.294640 0.432911 0.046 Uiso 1 1 d R U . . .
C109 C 0.95562(14) -0.15826(17) 0.53271(10) 0.0300(4) Uani 1 1 d . . . . .
109A H 0.967673 -0.126586 0.506788 0.036 Uiso 1 1 d R U . . .
109B H 1.014552 -0.159956 0.576698 0.036 Uiso 1 1 d R U . . .
109C H 0.908833 -0.113756 0.528918 0.036 Uiso 1 1 d R U . . .
C105 C 0.77526(15) 0.13782(17) 0.38999(11) 0.0327(5) Uani 1 1 d . . . . .
H105 H 0.796889 0.199569 0.382354 0.039 Uiso 1 1 d R U . . .
C15 C 0.55142(14) 0.12562(15) 0.64127(11) 0.0288(4) Uani 1 1 d . . . . .
H15A H 0.535169 0.121950 0.667741 0.035 Uiso 1 1 d R U . . .
H15B H 0.560769 0.051600 0.633101 0.035 Uiso 1 1 d R U . . .
H15C H 0.500030 0.161150 0.601371 0.035 Uiso 1 1 d R U . . .
C103 C 0.69496(16) 0.06093(18) 0.42292(10) 0.0332(5) Uani 1 1 d . . . . .
H103 H 0.661897 0.070891 0.437274 0.040 Uiso 1 1 d R U . . .
C3 C 0.77582(17) -0.07580(18) 0.57477(11) 0.0345(5) Uani 1 1 d . . . . .
H3 H 0.790535 -0.089644 0.549067 0.041 Uiso 1 1 d R U . . .
C8 C 0.95320(16) 0.14481(19) 0.75853(10) 0.0372(5) Uani 1 1 d . . . . .
H8A H 0.910200 0.116981 0.763975 0.045 Uiso 1 1 d R U . . .
H8B H 1.018090 0.143811 0.799045 0.045 Uiso 1 1 d R U . . .
H8C H 0.948990 0.098641 0.728515 0.045 Uiso 1 1 d R U . . .
C13 C 0.50058(15) 0.32756(19) 0.51326(12) 0.0397(5) Uani 1 1 d . . . . .
H13A H 0.500337 0.294934 0.544743 0.048 Uiso 1 1 d R U . . .
H13B H 0.436217 0.327544 0.472286 0.048 Uiso 1 1 d R U . . .
H13C H 0.523837 0.402774 0.525403 0.048 Uiso 1 1 d R U . . .
C116 C 0.99156(16) -0.13839(18) 0.41007(13) 0.0389(5) Uani 1 1 d . . . . .
116A H 1.032549 -0.178333 0.449930 0.047 Uiso 1 1 d R U . . .
116B H 0.981940 -0.063923 0.417540 0.047 Uiso 1 1 d R U . . .
116C H 1.021309 -0.135693 0.391890 0.047 Uiso 1 1 d R U . . .
C104 C 0.72784(15) 0.15232(17) 0.41202(9) 0.0312(5) Uani 1 1 d . . . . .
H104 H 0.717554 0.223685 0.419515 0.037 Uiso 1 1 d R U . . .
C7 C 0.92531(13) 0.26377(17) 0.73342(9) 0.0250(4) Uani 1 1 d . . . . .
C114 C 0.60349(18) -0.3323(2) 0.22437(10) 0.0403(5) Uani 1 1 d . . . . .
114A H 0.655524 -0.303120 0.228161 0.048 Uiso 1 1 d R U . . .
114B H 0.544654 -0.328630 0.180401 0.048 Uiso 1 1 d R U . . .
114C H 0.616874 -0.408390 0.238531 0.048 Uiso 1 1 d R U . . .
C113 C 0.57138(17) -0.14234(19) 0.24330(10) 0.0403(5) Uani 1 1 d . . . . .
113A H 0.555502 -0.101905 0.265118 0.048 Uiso 1 1 d R U . . .
113B H 0.518042 -0.139295 0.197888 0.048 Uiso 1 1 d R U . . .
113C H 0.627182 -0.109565 0.252968 0.048 Uiso 1 1 d R U . . .
C111 C 0.59291(14) -0.26316(17) 0.26553(9) 0.0279(4) Uani 1 1 d . . . . .
C12 C 0.53182(15) 0.14002(18) 0.49171(12) 0.0430(6) Uani 1 1 d . . . . .
H12A H 0.572272 0.099240 0.487598 0.052 Uiso 1 1 d R U . . .
H12B H 0.466402 0.138059 0.451728 0.052 Uiso 1 1 d R U . . .
H12C H 0.535252 0.106849 0.524648 0.052 Uiso 1 1 d R U . . .
C108 C 0.89887(18) -0.3261(2) 0.55174(10) 0.0412(6) Uani 1 1 d . . . . .
108A H 0.852460 -0.281338 0.548260 0.049 Uiso 1 1 d R U . . .
108B H 0.958170 -0.327619 0.595590 0.049 Uiso 1 1 d R U . . .
108C H 0.874570 -0.400588 0.537700 0.049 Uiso 1 1 d R U . . .
C9 C 0.93490(16) 0.33961(19) 0.78154(10) 0.0356(5) Uani 1 1 d . . . . .
H9A H 0.917626 0.414427 0.765287 0.043 Uiso 1 1 d R U . . .
H9B H 1.000355 0.338256 0.821507 0.043 Uiso 1 1 d R U . . .
H9C H 0.892814 0.313636 0.788157 0.043 Uiso 1 1 d R U . . .
C110 C 0.99181(16) -0.3485(2) 0.51704(12) 0.0462(6) Uani 1 1 d . . . . .
110A H 0.968386 -0.423583 0.504250 0.055 Uiso 1 1 d R U . . .
110B H 1.050966 -0.347983 0.560950 0.055 Uiso 1 1 d R U . . .
110C H 1.003116 -0.319113 0.490320 0.055 Uiso 1 1 d R U . . .
C10 C 0.99280(15) 0.3059(2) 0.72367(11) 0.0413(6) Uani 1 1 d . . . . .
H10A H 0.989436 0.256956 0.694856 0.050 Uiso 1 1 d R U . . .
H10B H 1.057744 0.307796 0.764096 0.050 Uiso 1 1 d R U . . .
H10C H 0.973526 0.379516 0.705746 0.050 Uiso 1 1 d R U . . .
C14 C 0.56117(17) 0.3108(2) 0.45643(10) 0.0452(6) Uani 1 1 d . . . . .
H14A H 0.582052 0.387052 0.466781 0.054 Uiso 1 1 d R U . . .
H14B H 0.496043 0.307632 0.416211 0.054 Uiso 1 1 d R U . . .
H14C H 0.602463 0.269502 0.453281 0.054 Uiso 1 1 d R U . . .
C112 C 0.50972(16) -0.3101(2) 0.25888(12) 0.0468(6) Uani 1 1 d . . . . .
112A H 0.523235 -0.386098 0.273210 0.056 Uiso 1 1 d R U . . .
112B H 0.451365 -0.306838 0.214730 0.056 Uiso 1 1 d R U . . .
112C H 0.502145 -0.266787 0.284420 0.056 Uiso 1 1 d R U . . .

loop_
_atom_site_aniso_label
_atom_site_aniso_U_11
_atom_site_aniso_U_22
_atom_site_aniso_U_33
_atom_site_aniso_U_23
_atom_site_aniso_U_13
_atom_site_aniso_U_12
P1 0.0174(2) 0.0125(2) 0.0187(2) 0.00188(16) 0.01216(18) 0.00111(15)
P2 0.0196(2) 0.0129(2) 0.0192(2) -0.00115(16) 0.01330(18) 0.00003(16)
Al2 0.0233(3) 0.0160(3) 0.0234(3) 0.0005(2) 0.0169(2) -0.0001(2)
Al1 0.0203(2) 0.0138(2) 0.0198(2) 0.00192(19) 0.0126(2) -0.00048(19)
Si2 0.0344(3) 0.0184(3) 0.0389(3) -0.0048(2) 0.0301(3) -0.0035(2)
Cl2 0.0756(4) 0.0337(3) 0.0531(3) 0.0061(2) 0.0533(3) 0.0010(3)
Cl1 0.0886(5) 0.0439(4) 0.0501(4) 0.0102(3) 0.0558(4) 0.0071(3)
Si1 0.0414(3) 0.0192(3) 0.0449(3) 0.0027(2) 0.0371(3) 0.0022(2)
N2 0.0160(7) 0.0138(7) 0.0175(7) 0.0024(5) 0.0073(6) 0.0012(5)
N4 0.0197(7) 0.0174(7) 0.0178(7) -0.0001(6) 0.0104(6) -0.0015(6)
N3 0.0210(7) 0.0151(7) 0.0178(7) -0.0004(5) 0.0115(6) 0.0011(6)
N1 0.0164(7) 0.0168(7) 0.0159(7) 0.0016(5) 0.0085(6) -0.0001(5)
C1 0.0178(8) 0.0150(8) 0.0221(8) 0.0012(6) 0.0117(7) 0.0013(6)
C101 0.0211(8) 0.0161(8) 0.0191(8) -0.0003(6) 0.0116(7) 0.0019(7)
C6 0.0228(9) 0.0202(9) 0.0272(9) 0.0041(7) 0.0162(8) 0.0018(7)
C115 0.0407(11) 0.0213(10) 0.0476(12) -0.0065(9) 0.0357(11) -0.0025(8)
C107 0.0246(9) 0.0204(9) 0.0183(8) -0.0030(7) 0.0084(8) 0.0040(7)
C2 0.0362(10) 0.0187(9) 0.0320(10) 0.0038(8) 0.0255(9) 0.0044(8)
C18 0.0329(11) 0.0168(9) 0.0343(11) 0.0011(8) 0.0183(9) -0.0004(8)
C5 0.0243(9) 0.0164(9) 0.0345(10) 0.0060(8) 0.0160(9) 0.0010(7)
C17 0.0430(12) 0.0337(12) 0.0391(12) 0.0086(9) 0.0324(11) 0.0040(9)
C4 0.0310(10) 0.0148(9) 0.0363(11) 0.0000(8) 0.0180(9) 0.0052(7)
C117 0.0482(12) 0.0188(10) 0.0374(11) -0.0001(8) 0.0310(11) -0.0021(9)
C16 0.0525(14) 0.0233(11) 0.0600(15) -0.0035(10) 0.0469(13) -0.0007(9)
C106 0.0300(10) 0.0198(9) 0.0367(11) 0.0002(8) 0.0231(9) 0.0004(8)
C11 0.0168(8) 0.0225(9) 0.0218(9) -0.0014(7) 0.0042(7) 0.0007(7)
C102 0.0367(10) 0.0190(9) 0.0313(10) 0.0031(8) 0.0254(9) 0.0046(8)
C118 0.0416(12) 0.0399(13) 0.0507(13) 0.0098(10) 0.0381(12) 0.0055(10)
C109 0.0266(10) 0.0237(10) 0.0273(10) -0.0072(8) 0.0125(8) -0.0022(8)
C105 0.0344(11) 0.0170(9) 0.0385(11) 0.0001(8) 0.0206(10) -0.0008(8)
C15 0.0342(10) 0.0141(9) 0.0627(14) 0.0041(9) 0.0426(11) -0.0003(7)
C103 0.0442(12) 0.0274(11) 0.0355(11) 0.0028(9) 0.0295(10) 0.0110(9)
C3 0.0476(13) 0.0250(11) 0.0403(12) 0.0018(9) 0.0330(11) 0.0093(9)
C8 0.0302(11) 0.0359(12) 0.0228(10) 0.0059(9) 0.0078(9) 0.0123(9)
C13 0.0223(10) 0.0332(12) 0.0444(13) 0.0024(10) 0.0138(10) 0.0078(8)
C116 0.0386(12) 0.0278(11) 0.0662(16) -0.0139(10) 0.0413(12) -0.0101(9)
C104 0.0371(11) 0.0186(10) 0.0259(10) -0.0018(7) 0.0157(9) 0.0075(8)
C7 0.0175(8) 0.0294(10) 0.0180(8) -0.0003(7) 0.0075(7) 0.0014(7)
C114 0.0463(13) 0.0389(13) 0.0229(10) -0.0054(9) 0.0173(10) 0.0000(10)
C113 0.0390(12) 0.0333(12) 0.0252(10) 0.0064(9) 0.0110(10) 0.0103(10)
C111 0.0244(9) 0.0282(10) 0.0178(8) -0.0001(7) 0.0083(8) 0.0001(8)
C12 0.0216(10) 0.0282(12) 0.0447(13) -0.0097(10) 0.0072(10) -0.0044(8)
C108 0.0537(14) 0.0325(12) 0.0212(10) 0.0018(9) 0.0178(10) -0.0032(10)
C9 0.0347(11) 0.0368(12) 0.0202(9) -0.0065(8) 0.0117(9) -0.0018(9)
C110 0.0294(11) 0.0407(14) 0.0383(12) -0.0067(10) 0.0094(10) 0.0153(10)
C10 0.0193(9) 0.0604(16) 0.0333(11) -0.0019(11) 0.0127(9) -0.0043(10)
C14 0.0364(12) 0.0540(15) 0.0209(10) 0.0050(10) 0.0085(10) 0.0040(11)
C112 0.0232(10) 0.0615(17) 0.0350(12) -0.0054(11) 0.0104(10) -0.0105(10)

loop_
_atom_type_symbol
_atom_type_description
_atom_type_scat_dispersion_real
_atom_type_scat_dispersion_imag
_atom_type_scat_source
C C 0.0033 0.0016 'International Tables Vol C Tables 4.2.6.8 and 6.1.1.4'
H H 0.0000 0.0000 'International Tables Vol C Tables 4.2.6.8 and 6.1.1.4'
N N 0.0061 0.0033 'International Tables Vol C Tables 4.2.6.8 and 6.1.1.4'
P P 0.1023 0.0942 'International Tables Vol C Tables 4.2.6.8 and 6.1.1.4'
Si Si 0.0817 0.0704 'International Tables Vol C Tables 4.2.6.8 and 6.1.1.4'
Cl Cl 0.1484 0.1585 'International Tables Vol C Tables 4.2.6.8 and 6.1.1.4'
Al Al 0.0645 0.0514 'International Tables Vol C Tables 4.2.6.8 and 6.1.1.4'

loop_
_exptl_crystal_face_index_h
_exptl_crystal_face_index_k
_exptl_crystal_face_index_l
_exptl_crystal_face_perp_dist
0 -1 1 0.198
0 1 -1 0.279
0 1 1 0.133
0 -1 -1 0.124
1 0 0 0.140
-1 0 0 0.104
1 0 -1 0.192
1 0 1 0.193
-1 0 1 0.152
1 -1 -1 0.127
-1 1 1 0.114

loop_
_geom_angle_atom_site_label_1
_geom_angle_atom_site_label_2
_geom_angle_atom_site_label_3
_geom_angle
_geom_angle_site_symmetry_1
_geom_angle_site_symmetry_3
_geom_angle_publ_flag
N1 P1 N2 94.40(8) . . ?
N1 P1 C1 113.25(8) . . ?
N2 P1 C1 112.40(8) . . ?
N1 P1 Si1 114.15(6) . . ?
N2 P1 Si1 112.40(6) . . ?
C1 P1 Si1 109.61(6) . . ?
N1 P1 Al1 47.23(5) . . ?
N2 P1 Al1 47.19(5) . . ?
C1 P1 Al1 126.06(6) . . ?
Si1 P1 Al1 124.31(3) . . ?
N4 P2 N3 94.32(8) . . ?
N4 P2 C101 112.80(8) . . ?
N3 P2 C101 112.26(8) . . ?
N4 P2 Si2 114.19(6) . . ?
N3 P2 Si2 111.65(6) . . ?
C101 P2 Si2 110.73(6) . . ?
N4 P2 Al2 47.27(5) . . ?
N3 P2 Al2 47.05(5) . . ?
C101 P2 Al2 124.95(6) . . ?
Si2 P2 Al2 124.28(3) . . ?
N3 Al2 N4 76.60(6) . . ?
N3 Al2 C117 115.65(8) . . ?
N4 Al2 C117 115.53(8) . . ?
N3 Al2 C118 114.74(9) . . ?
N4 Al2 C118 115.88(9) . . ?
C117 Al2 C118 113.60(10) . . ?
N3 Al2 P2 38.30(5) . . ?
N4 Al2 P2 38.30(5) . . ?
C117 Al2 P2 122.92(7) . . ?
C118 Al2 P2 123.48(8) . . ?
N2 Al1 N1 76.84(6) . . ?
N2 Al1 C18 116.27(8) . . ?
N1 Al1 C18 115.10(8) . . ?
N2 Al1 C17 114.16(9) . . ?
N1 Al1 C17 115.48(8) . . ?
C18 Al1 C17 114.02(10) . . ?
N2 Al1 P1 38.52(4) . . ?
N1 Al1 P1 38.34(4) . . ?
C18 Al1 P1 122.67(7) . . ?
C17 Al1 P1 123.30(7) . . ?
C115 Si2 C116 113.97(10) . . ?
C115 Si2 Cl2 108.65(8) . . ?
C116 Si2 Cl2 105.48(9) . . ?
C115 Si2 P2 104.88(7) . . ?
C116 Si2 P2 115.16(8) . . ?
Cl2 Si2 P2 108.51(3) . . ?
C16 Si1 C15 114.30(10) . . ?
C16 Si1 Cl1 108.17(9) . . ?
C15 Si1 Cl1 106.42(7) . . ?
C16 Si1 P1 106.39(7) . . ?
C15 Si1 P1 113.43(7) . . ?
Cl1 Si1 P1 107.89(3) . . ?
C11 N2 P1 132.04(13) . . ?
C11 N2 Al1 133.58(12) . . ?
P1 N2 Al1 94.29(7) . . ?
C111 N4 P2 132.97(13) . . ?
C111 N4 Al2 132.60(12) . . ?
P2 N4 Al2 94.42(7) . . ?
C107 N3 P2 132.70(13) . . ?
C107 N3 Al2 132.61(12) . . ?
P2 N3 Al2 94.65(7) . . ?
C7 N1 P1 133.39(13) . . ?
C7 N1 Al1 132.17(12) . . ?
P1 N1 Al1 94.43(7) . . ?
C2 C1 C6 118.98(17) . . ?
C2 C1 P1 116.94(14) . . ?
C6 C1 P1 124.07(14) . . ?
C106 C101 C102 118.96(17) . . ?
C106 C101 P2 124.33(14) . . ?
C102 C101 P2 116.70(14) . . ?
C5 C6 C1 120.32(18) . . ?
C5 C6 H6 119.8 . . ?
C1 C6 H6 119.9 . . ?
Si2 C115 115A 109.5 . . ?
Si2 C115 115B 109.5 . . ?
115A C115 115B 109.5 . . ?
Si2 C115 115C 109.4 . . ?
115A C115 115C 109.5 . . ?
115B C115 115C 109.5 . . ?
N3 C107 C108 106.78(16) . . ?
N3 C107 C110 110.40(16) . . ?
C108 C107 C110 108.55(19) . . ?
N3 C107 C109 112.36(15) . . ?
C108 C107 C109 108.89(17) . . ?
C110 C107 C109 109.74(18) . . ?
C3 C2 C1 120.27(18) . . ?
C3 C2 H2 119.9 . . ?
C1 C2 H2 119.8 . . ?
Al1 C18 H18A 109.5 . . ?
Al1 C18 H18B 109.5 . . ?
H18A C18 H18B 109.5 . . ?
Al1 C18 H18C 109.5 . . ?
H18A C18 H18C 109.5 . . ?
H18B C18 H18C 109.5 . . ?
C4 C5 C6 120.15(18) . . ?
C4 C5 H5 119.8 . . ?
C6 C5 H5 120.1 . . ?
Al1 C17 H17A 109.7 . . ?
Al1 C17 H17B 109.4 . . ?
H17A C17 H17B 109.5 . . ?
Al1 C17 H17C 109.4 . . ?
H17A C17 H17C 109.5 . . ?
H17B C17 H17C 109.5 . . ?
C5 C4 C3 119.88(18) . . ?
C5 C4 H4 120.0 . . ?
C3 C4 H4 120.1 . . ?
Al2 C117 117A 109.5 . . ?
Al2 C117 117B 109.4 . . ?
117A C117 117B 109.5 . . ?
Al2 C117 117C 109.4 . . ?
117A C117 117C 109.5 . . ?
117B C117 117C 109.5 . . ?
Si1 C16 H16A 109.6 . . ?
Si1 C16 H16B 109.5 . . ?
H16A C16 H16B 109.5 . . ?
Si1 C16 H16C 109.3 . . ?
H16A C16 H16C 109.5 . . ?
H16B C16 H16C 109.5 . . ?
C101 C106 C105 120.13(19) . . ?
C101 C106 H106 119.8 . . ?
C105 C106 H106 120.0 . . ?
N2 C11 C13 110.66(16) . . ?
N2 C11 C12 112.10(16) . . ?
C13 C11 C12 110.22(18) . . ?
N2 C11 C14 106.45(16) . . ?
C13 C11 C14 108.34(18) . . ?
C12 C11 C14 108.93(19) . . ?
C103 C102 C101 120.32(19) . . ?
C103 C102 H102 119.9 . . ?
C101 C102 H102 119.8 . . ?
Al2 C118 118A 109.5 . . ?
Al2 C118 118B 109.5 . . ?
118A C118 118B 109.5 . . ?
Al2 C118 118C 109.4 . . ?
118A C118 118C 109.5 . . ?
118B C118 118C 109.5 . . ?
C107 C109 109A 109.5 . . ?
C107 C109 109B 109.4 . . ?
109A C109 109B 109.5 . . ?
C107 C109 109C 109.4 . . ?
109A C109 109C 109.5 . . ?
109B C109 109C 109.5 . . ?
C104 C105 C106 120.35(19) . . ?
C104 C105 H105 119.8 . . ?
C106 C105 H105 119.8 . . ?
Si1 C15 H15A 109.5 . . ?
Si1 C15 H15B 109.5 . . ?
H15A C15 H15B 109.5 . . ?
Si1 C15 H15C 109.4 . . ?
H15A C15 H15C 109.5 . . ?
H15B C15 H15C 109.5 . . ?
C104 C103 C102 120.26(19) . . ?
C104 C103 H103 119.9 . . ?
C102 C103 H103 119.8 . . ?
C2 C3 C4 120.4(2) . . ?
C2 C3 H3 119.8 . . ?
C4 C3 H3 119.8 . . ?
C7 C8 H8A 109.5 . . ?
C7 C8 H8B 109.4 . . ?
H8A C8 H8B 109.5 . . ?
C7 C8 H8C 109.6 . . ?
H8A C8 H8C 109.5 . . ?
H8B C8 H8C 109.5 . . ?
C11 C13 H13A 109.5 . . ?
C11 C13 H13B 109.4 . . ?
H13A C13 H13B 109.5 . . ?
C11 C13 H13C 109.5 . . ?
H13A C13 H13C 109.5 . . ?
H13B C13 H13C 109.5 . . ?
Si2 C116 116A 109.4 . . ?
Si2 C116 116B 109.5 . . ?
116A C116 116B 109.5 . . ?
Si2 C116 116C 109.5 . . ?
116A C116 116C 109.5 . . ?
116B C116 116C 109.5 . . ?
C105 C104 C103 119.97(19) . . ?
C105 C104 H104 120.1 . . ?
C103 C104 H104 119.9 . . ?
N1 C7 C8 112.39(16) . . ?
N1 C7 C10 106.27(16) . . ?
C8 C7 C10 108.85(18) . . ?
N1 C7 C9 110.00(16) . . ?
C8 C7 C9 110.47(17) . . ?
C10 C7 C9 108.70(18) . . ?
C111 C114 114A 109.4 . . ?
C111 C114 114B 109.3 . . ?
114A C114 114B 109.5 . . ?
C111 C114 114C 109.7 . . ?
114A C114 114C 109.5 . . ?
114B C114 114C 109.5 . . ?
C111 C113 113A 109.4 . . ?
C111 C113 113B 109.6 . . ?
113A C113 113B 109.5 . . ?
C111 C113 113C 109.4 . . ?
113A C113 113C 109.5 . . ?
113B C113 113C 109.5 . . ?
N4 C111 C113 112.51(16) . . ?
N4 C111 C114 109.77(16) . . ?
C113 C111 C114 110.05(18) . . ?
N4 C111 C112 106.26(17) . . ?
C113 C111 C112 109.23(19) . . ?
C114 C111 C112 108.90(19) . . ?
C11 C12 H12A 109.2 . . ?
C11 C12 H12B 109.3 . . ?
H12A C12 H12B 109.5 . . ?
C11 C12 H12C 109.8 . . ?
H12A C12 H12C 109.5 . . ?
H12B C12 H12C 109.5 . . ?
C107 C108 108A 109.6 . . ?
C107 C108 108B 109.4 . . ?
108A C108 108B 109.5 . . ?
C107 C108 108C 109.3 . . ?
108A C108 108C 109.5 . . ?
108B C108 108C 109.5 . . ?
C7 C9 H9A 109.6 . . ?
C7 C9 H9B 109.4 . . ?
H9A C9 H9B 109.5 . . ?
C7 C9 H9C 109.4 . . ?
H9A C9 H9C 109.5 . . ?
H9B C9 H9C 109.5 . . ?
C107 C110 110A 109.5 . . ?
C107 C110 110B 109.5 . . ?
110A C110 110B 109.5 . . ?
C107 C110 110C 109.4 . . ?
110A C110 110C 109.5 . . ?
110B C110 110C 109.5 . . ?
C7 C10 H10A 109.5 . . ?
C7 C10 H10B 109.7 . . ?
H10A C10 H10B 109.5 . . ?
C7 C10 H10C 109.3 . . ?
H10A C10 H10C 109.5 . . ?
H10B C10 H10C 109.5 . . ?
C11 C14 H14A 109.5 . . ?
C11 C14 H14B 109.5 . . ?
H14A C14 H14B 109.5 . . ?
C11 C14 H14C 109.4 . . ?
H14A C14 H14C 109.5 . . ?
H14B C14 H14C 109.5 . . ?
C111 C112 112A 109.5 . . ?
C111 C112 112B 109.3 . . ?
112A C112 112B 109.5 . . ?
C111 C112 112C 109.6 . . ?
112A C112 112C 109.4 . . ?
112B C112 112C 109.5 . . ?

loop_
_geom_bond_atom_site_label_1
_geom_bond_atom_site_label_2
_geom_bond_distance
_geom_bond_site_symmetry_2
_geom_bond_publ_flag
P1 N1 1.6173(15) . ?
P1 N2 1.6236(15) . ?
P1 C1 1.8091(18) . ?
P1 Si1 2.2877(7) . ?
P1 Al1 2.5996(7) . ?
P2 N4 1.6211(15) . ?
P2 N3 1.6217(15) . ?
P2 C101 1.8072(18) . ?
P2 Si2 2.2932(7) . ?
P2 Al2 2.6078(7) . ?
Al2 N3 1.9150(16) . ?
Al2 N4 1.9215(16) . ?
Al2 C117 1.962(2) . ?
Al2 C118 1.968(2) . ?
Al1 N2 1.9124(16) . ?
Al1 N1 1.9142(15) . ?
Al1 C18 1.962(2) . ?
Al1 C17 1.968(2) . ?
Si2 C115 1.848(2) . ?
Si2 C116 1.867(2) . ?
Si2 Cl2 2.0655(9) . ?
Cl1 Si1 2.0638(9) . ?
Si1 C16 1.843(2) . ?
Si1 C15 1.903(2) . ?
N2 C11 1.475(2) . ?
N4 C111 1.476(2) . ?
N3 C107 1.474(2) . ?
N1 C7 1.475(2) . ?
C1 C2 1.390(3) . ?
C1 C6 1.391(3) . ?
C101 C106 1.388(3) . ?
C101 C102 1.391(3) . ?
C6 C5 1.387(3) . ?
C6 H6 0.9299 . ?
C115 115A 0.9597 . ?
C115 115B 0.9600 . ?
C115 115C 0.9600 . ?
C107 C108 1.523(3) . ?
C107 C110 1.524(3) . ?
C107 C109 1.528(3) . ?
C2 C3 1.379(3) . ?
C2 H2 0.9300 . ?
C18 H18A 0.9600 . ?
C18 H18B 0.9600 . ?
C18 H18C 0.9600 . ?
C5 C4 1.374(3) . ?
C5 H5 0.9300 . ?
C17 H17A 0.9599 . ?
C17 H17B 0.9599 . ?
C17 H17C 0.9600 . ?
C4 C3 1.382(3) . ?
C4 H4 0.9300 . ?
C117 117A 0.9601 . ?
C117 117B 0.9600 . ?
C117 117C 0.9599 . ?
C16 H16A 0.9600 . ?
C16 H16B 0.9599 . ?
C16 H16C 0.9600 . ?
C106 C105 1.393(3) . ?
C106 H106 0.9303 . ?
C11 C13 1.518(3) . ?
C11 C12 1.520(3) . ?
C11 C14 1.528(3) . ?
C102 C103 1.384(3) . ?
C102 H102 0.9298 . ?
C118 118A 0.9599 . ?
C118 118B 0.9600 . ?
C118 118C 0.9600 . ?
C109 109A 0.9601 . ?
C109 109B 0.9600 . ?
C109 109C 0.9599 . ?
C105 C104 1.369(3) . ?
C105 H105 0.9299 . ?
C15 H15A 0.9600 . ?
C15 H15B 0.9600 . ?
C15 H15C 0.9600 . ?
C103 C104 1.380(3) . ?
C103 H103 0.9301 . ?
C3 H3 0.9300 . ?
C8 C7 1.522(3) . ?
C8 H8A 0.9599 . ?
C8 H8B 0.9600 . ?
C8 H8C 0.9599 . ?
C13 H13A 0.9598 . ?
C13 H13B 0.9600 . ?
C13 H13C 0.9599 . ?
C116 116A 0.9599 . ?
C116 116B 0.9600 . ?
C116 116C 0.9601 . ?
C104 H104 0.9299 . ?
C7 C10 1.524(3) . ?
C7 C9 1.526(3) . ?
C114 C111 1.524(3) . ?
C114 114A 0.9600 . ?
C114 114B 0.9600 . ?
C114 114C 0.9600 . ?
C113 C111 1.522(3) . ?
C113 113A 0.9601 . ?
C113 113B 0.9600 . ?
C113 113C 0.9602 . ?
C111 C112 1.527(3) . ?
C12 H12A 0.9599 . ?
C12 H12B 0.9600 . ?
C12 H12C 0.9599 . ?
C108 108A 0.9600 . ?
C108 108B 0.9600 . ?
C108 108C 0.9600 . ?
C9 H9A 0.9599 . ?
C9 H9B 0.9600 . ?
C9 H9C 0.9601 . ?
C110 110A 0.9600 . ?
C110 110B 0.9599 . ?
C110 110C 0.9600 . ?
C10 H10A 0.9601 . ?
C10 H10B 0.9600 . ?
C10 H10C 0.9601 . ?
C14 H14A 0.9601 . ?
C14 H14B 0.9601 . ?
C14 H14C 0.9599 . ?
C112 112A 0.9600 . ?
C112 112B 0.9599 . ?
C112 112C 0.9602 . ?
